data_7152198
loop_
_publ_author_name
'Sharma, Ankit'
'Besnard, C\'eline'
'Gu\'en\'ee, Laure'
'Lacour, J\'er\^ome'

_publ_section_title
;
 Asymmetric synthesis of ethano-Tr\"oger bases using CuTC-catalyzed diazo
 decomposition reactions.
;
_journal_issue 5
_journal_name_full 'Organic &amp; biomolecular chemistry'
_journal_page_first 966
_journal_page_last 969
_journal_paper_doi 10.1039/c1ob06751f
_journal_volume 10
_journal_year 2012
_chemical_formula_moiety 'C24 H28 N2 O3'
_chemical_formula_sum 'C24 H28 N2 O3'
_chemical_formula_weight 392.50
_space_group_IT_number 61
_symmetry_cell_setting orthorhombic
_symmetry_space_group_name_Hall '-P 2ac 2ab'
_symmetry_space_group_name_H-M 'P b c a'
_atom_sites_solution_hydrogens geom
_atom_sites_solution_primary direct
_cell_angle_alpha 90
_cell_angle_beta 90
_cell_angle_gamma 90
_cell_formula_units_Z 8
_cell_length_a 14.113(6)
_cell_length_b 14.919(5)
_cell_length_c 19.801(5)
_cell_measurement_reflns_used 25096
_cell_measurement_temperature 200
_cell_measurement_theta_max 26
_cell_measurement_theta_min 5
_cell_volume 4169(2)
_computing_cell_refinement 'IPDS (Stoe & Cie, 1996)'
_computing_data_collection 'IPDS (Stoe & Cie, 1996)'
_computing_data_reduction 'XRED (Stoe & Cie 1996)'
_computing_molecular_graphics 'CAMERON (Watkin et al., 1996)'
_computing_publication_material 'CRYSTALS (Betteridge et al., 2003)'
_computing_structure_refinement 'CRYSTALS (Betteridge et al., 2003)'
_computing_structure_solution 'SIR92 (Altomare et al., 1994)'
_diffrn_ambient_temperature 200
_diffrn_measured_fraction_theta_full 0.993
_diffrn_measured_fraction_theta_max 0.993
_diffrn_measurement_device Area
_diffrn_measurement_device_type 'Stoe IPDS'
_diffrn_measurement_method \w
_diffrn_radiation_monochromator graphite
_diffrn_radiation_type 'Mo K\a'
_diffrn_radiation_wavelength 0.71073
_diffrn_reflns_av_R_equivalents 0.031
_diffrn_reflns_limit_h_max 17
_diffrn_reflns_limit_h_min -17
_diffrn_reflns_limit_k_max 18
_diffrn_reflns_limit_k_min -18
_diffrn_reflns_limit_l_max 24
_diffrn_reflns_limit_l_min -24
_diffrn_reflns_number 29403
_diffrn_reflns_theta_full 25.852
_diffrn_reflns_theta_max 26.380
_diffrn_reflns_theta_min 4.943
_diffrn_standards_number 0
_exptl_absorpt_coefficient_mu 0.083
_exptl_absorpt_correction_type none
_exptl_crystal_colour colorless
_exptl_crystal_density_diffrn 1.251
_exptl_crystal_density_method 'not measured'
_exptl_crystal_description platelet
_exptl_crystal_F_000 1680
_exptl_crystal_size_max 0.400
_exptl_crystal_size_mid 0.400
_exptl_crystal_size_min 0.100
_refine_diff_density_max 0.31
_refine_diff_density_min -0.26
_refine_ls_extinction_method None
_refine_ls_goodness_of_fit_ref 0.9975
_refine_ls_hydrogen_treatment none
_refine_ls_matrix_type full
_refine_ls_number_parameters 262
_refine_ls_number_reflns 4237
_refine_ls_number_restraints 0
_refine_ls_R_factor_all 0.0576
_refine_ls_R_factor_gt 0.0561
_refine_ls_shift/su_max 0.0022807
_refine_ls_shift/su_mean 0.0005391
_refine_ls_structure_factor_coef Fsqd
_refine_ls_weighting_details
;
Method, part 1, Chebychev polynomial, (Watkin, 1994, Prince, 1982)
[weight] = 1.0/[A~0~*T~0~(x)+A~1~*T~1~(x) ... +A~n-1~]*T~n-1~(x)]
where A~i~ are the Chebychev coefficients listed below and x= Fcalc/Fmax
Method = Robust Weighting (Prince, 1982)
W = [weight] * [1-(deltaF/6*sigmaF)^2^]^2^
A~i~ are:
1.72 2.10 0.462
;
_refine_ls_weighting_scheme calc
_refine_ls_wR_factor_all 0.1193
_refine_ls_wR_factor_gt 0.1189
_refine_ls_wR_factor_ref 0.1193
_reflns_limit_h_max 17
_reflns_limit_h_min 0
_reflns_limit_k_max 18
_reflns_limit_k_min 0
_reflns_limit_l_max 24
_reflns_limit_l_min 0
_reflns_number_gt 4110
_reflns_number_total 4240
_reflns_threshold_expression I>2.0\s(I)
_oxford_diffrn_Wilson_B_factor 0.00
_oxford_diffrn_Wilson_scale 0.00
_oxford_refine_ls_r_factor_ref 0.0576
_oxford_refine_ls_scale 0.12281(5)
_oxford_reflns_number_all 4237
_oxford_reflns_threshold_expression_ref I>-10.0\s(I)
_cod_data_source_file c1ob06751f.txt
_cod_data_source_block 5i
_cod_depositor_comments
;
The following automatic conversions were performed:

'_symmetry_cell_setting' value 'Orthorhombic' changed to
'orthorhombic' according to
/home/saulius/struct/CIF-dictionaries/cif_core.dic dictionary named
'cif_core.dic' version 2.4.1 from 2010-06-29.

Automatic conversion script
Id: cif_fix_values 1715 2011-07-08 13:25:40Z adriana 
;
_cod_original_sg_symbol_H-M 'P b c a '
_cod_database_code 7152198

loop_
_symmetry_equiv_pos_as_xyz
x,y,z
-x,-y,-z
-x+1/2,y+1/2,z
x+1/2,-y+1/2,-z
x,-y+1/2,z+1/2
-x,y+1/2,-z+1/2
-x+1/2,-y,z+1/2
x+1/2,y,-z+1/2

loop_
_atom_site_label
_atom_site_type_symbol
_atom_site_fract_x
_atom_site_fract_y
_atom_site_fract_z
_atom_site_U_iso_or_equiv
_atom_site_occupancy
_atom_site_adp_type
_atom_site_refinement_flags_posn
O1 O 0.62608(8) 0.79323(7) 0.39101(7) 0.0435 1.0000 Uani .
C2 C 0.65039(13) 0.88851(10) 0.40144(9) 0.0439 1.0000 Uani .
C3 C 0.68007(15) 0.92703(13) 0.33500(11) 0.0547 1.0000 Uani .
H33 H 0.7036 0.9880 0.3396 0.0815 1.0000 Uiso R
H32 H 0.7290 0.8892 0.3149 0.0814 1.0000 Uiso R
H31 H 0.6262 0.9272 0.3025 0.0824 1.0000 Uiso R
C4 C 0.7283(2) 0.88978(14) 0.45334(12) 0.0763 1.0000 Uani .
H43 H 0.7471 0.9494 0.4619 0.1144 1.0000 Uiso R
H42 H 0.7084 0.8630 0.4943 0.1159 1.0000 Uiso R
H41 H 0.7840 0.8572 0.4362 0.1154 1.0000 Uiso R
H21 H 0.5919 0.9183 0.4180 0.0520 1.0000 Uiso R
C5 C 0.53624(11) 0.77475(10) 0.37276(8) 0.0363 1.0000 Uani .
O6 O 0.47307(9) 0.82821(8) 0.37097(7) 0.0481 1.0000 Uani .
C7 C 0.53111(10) 0.67476(10) 0.35313(8) 0.0335 1.0000 Uani .
N8 N 0.43497(8) 0.65185(8) 0.33164(6) 0.0296 1.0000 Uani .
C9 C 0.40199(10) 0.69512(10) 0.26961(8) 0.0317 1.0000 Uani .
C10 C 0.43719(11) 0.65674(10) 0.20288(8) 0.0341 1.0000 Uani .
C11 C 0.38238(12) 0.67405(11) 0.14518(8) 0.0399 1.0000 Uani .
C12 C 0.40584(14) 0.64050(12) 0.08192(9) 0.0474 1.0000 Uani .
C13 C 0.34254(18) 0.65556(16) 0.02132(10) 0.0655 1.0000 Uani .
H131 H 0.3784 0.6507 -0.0207 0.1012 1.0000 Uiso R
H133 H 0.3132 0.7145 0.0227 0.1012 1.0000 Uiso R
H132 H 0.2933 0.6120 0.0185 0.1000 1.0000 Uiso R
C14 C 0.48741(15) 0.58897(13) 0.07708(9) 0.0557 1.0000 Uani .
C15 C 0.54227(13) 0.57134(12) 0.13248(10) 0.0506 1.0000 Uani .
C16 C 0.51885(11) 0.60510(10) 0.19689(8) 0.0378 1.0000 Uani .
N17 N 0.58157(9) 0.58529(9) 0.25138(8) 0.0402 1.0000 Uani .
C18 C 0.60558(11) 0.65836(11) 0.29653(9) 0.0413 1.0000 Uani .
H181 H 0.6634 0.6442 0.3200 0.0500 1.0000 Uiso R
H182 H 0.6121 0.7146 0.2700 0.0494 1.0000 Uiso R
C19 C 0.56563(11) 0.49933(11) 0.28471(10) 0.0437 1.0000 Uani .
C20 C 0.47025(10) 0.48741(10) 0.31979(8) 0.0333 1.0000 Uani .
C21 C 0.40982(10) 0.55825(9) 0.33682(7) 0.0300 1.0000 Uani .
C22 C 0.31949(11) 0.53945(10) 0.36139(9) 0.0379 1.0000 Uani .
C23 C 0.29063(12) 0.45236(11) 0.37242(9) 0.0437 1.0000 Uani .
C24 C 0.35177(12) 0.38067(10) 0.36078(8) 0.0368 1.0000 Uani .
C25 C 0.44001(11) 0.39954(10) 0.33398(8) 0.0363 1.0000 Uani .
H251 H 0.4834 0.3526 0.3267 0.0451 1.0000 Uiso R
C26 C 0.32108(16) 0.28627(11) 0.37747(10) 0.0554 1.0000 Uani .
H261 H 0.3601 0.2411 0.3565 0.0842 1.0000 Uiso R
H263 H 0.3248 0.2743 0.4257 0.0865 1.0000 Uiso R
H262 H 0.2569 0.2759 0.3669 0.0865 1.0000 Uiso R
H231 H 0.2281 0.4384 0.3883 0.0531 1.0000 Uiso R
H221 H 0.2775 0.5871 0.3721 0.0465 1.0000 Uiso R
H192 H 0.6154 0.4879 0.3172 0.0519 1.0000 Uiso R
H191 H 0.5709 0.4513 0.2480 0.0516 1.0000 Uiso R
H151 H 0.5950 0.5365 0.1323 0.0598 1.0000 Uiso R
H141 H 0.5038 0.5660 0.0356 0.0685 1.0000 Uiso R
H111 H 0.3254 0.7114 0.1494 0.0493 1.0000 Uiso R
H92 H 0.4181 0.7583 0.2730 0.0386 1.0000 Uiso R
H91 H 0.3331 0.6885 0.2676 0.0397 1.0000 Uiso R
C27 C 0.55321(13) 0.62368(10) 0.42001(9) 0.0444 1.0000 Uani .
O28 O 0.62684(10) 0.58238(9) 0.42586(9) 0.0640 1.0000 Uani .
C29 C 0.48370(17) 0.63217(14) 0.47598(10) 0.0604 1.0000 Uani .
H292 H 0.4313 0.6671 0.4649 0.0903 1.0000 Uiso R
H291 H 0.5141 0.6581 0.5117 0.0937 1.0000 Uiso R
H293 H 0.4618 0.5737 0.4889 0.0931 1.0000 Uiso R

loop_
_atom_site_aniso_label
_atom_site_aniso_U_11
_atom_site_aniso_U_22
_atom_site_aniso_U_33
_atom_site_aniso_U_23
_atom_site_aniso_U_13
_atom_site_aniso_U_12
O1 0.0441(6) 0.0237(5) 0.0627(7) -0.0056(5) -0.0133(5) -0.0038(4)
C2 0.0524(10) 0.0236(7) 0.0556(10) -0.0041(6) -0.0099(8) -0.0053(7)
C3 0.0607(11) 0.0406(9) 0.0628(11) 0.0028(8) -0.0024(9) -0.0060(8)
C4 0.1076(19) 0.0409(10) 0.0804(15) 0.0026(10) -0.0504(14) -0.0229(11)
C5 0.0394(8) 0.0272(7) 0.0424(8) -0.0042(6) -0.0021(6) -0.0003(6)
O6 0.0452(7) 0.0320(6) 0.0671(8) -0.0124(5) -0.0027(6) 0.0065(5)
C7 0.0309(7) 0.0255(7) 0.0440(8) -0.0059(6) -0.0038(6) 0.0006(5)
N8 0.0280(6) 0.0255(6) 0.0354(6) -0.0023(5) 0.0008(5) 0.0015(4)
C9 0.0295(7) 0.0284(7) 0.0371(7) -0.0007(5) 0.0034(5) 0.0033(5)
C10 0.0346(7) 0.0293(7) 0.0384(7) -0.0044(6) 0.0076(6) -0.0100(6)
C11 0.0455(9) 0.0368(8) 0.0375(8) -0.0006(6) 0.0072(7) -0.0121(7)
C12 0.0609(11) 0.0431(9) 0.0381(8) -0.0055(7) 0.0093(8) -0.0228(8)
C13 0.0902(16) 0.0678(13) 0.0385(9) -0.0021(9) -0.0035(10) -0.0313(12)
C14 0.0694(12) 0.0547(11) 0.0431(9) -0.0219(8) 0.0207(9) -0.0272(10)
C15 0.0428(9) 0.0434(9) 0.0657(12) -0.0212(8) 0.0232(8) -0.0109(7)
C16 0.0341(7) 0.0320(7) 0.0475(9) -0.0104(6) 0.0120(7) -0.0106(6)
N17 0.0268(6) 0.0322(6) 0.0615(9) -0.0141(6) 0.0107(6) -0.0015(5)
C18 0.0262(7) 0.0360(8) 0.0617(10) -0.0115(7) 0.0010(7) -0.0015(6)
C19 0.0283(8) 0.0329(8) 0.0699(11) -0.0110(8) 0.0035(7) 0.0053(6)
C20 0.0291(7) 0.0291(7) 0.0415(8) -0.0047(6) -0.0036(6) 0.0045(5)
C21 0.0294(7) 0.0264(7) 0.0343(7) -0.0027(5) -0.0012(5) 0.0036(5)
C22 0.0355(8) 0.0299(7) 0.0484(9) 0.0011(6) 0.0091(6) 0.0050(6)
C23 0.0427(9) 0.0353(8) 0.0531(10) 0.0039(7) 0.0127(7) 0.0005(7)
C24 0.0482(9) 0.0274(7) 0.0349(7) 0.0005(6) 0.0010(6) -0.0006(6)
C25 0.0403(8) 0.0272(7) 0.0413(8) -0.0050(6) -0.0050(6) 0.0053(6)
C26 0.0763(13) 0.0292(8) 0.0606(11) 0.0041(7) 0.0144(10) -0.0058(8)
C27 0.0504(9) 0.0263(7) 0.0567(10) -0.0026(7) -0.0205(8) -0.0005(7)
O28 0.0566(8) 0.0425(7) 0.0929(11) -0.0005(7) -0.0331(8) 0.0108(6)
C29 0.0859(15) 0.0530(11) 0.0422(10) 0.0049(8) -0.0101(9) 0.0060(10)

loop_
_atom_type_symbol
_atom_type_scat_dispersion_real
_atom_type_scat_dispersion_imag
_atom_type_scat_Cromer_Mann_a1
_atom_type_scat_Cromer_Mann_b1
_atom_type_scat_Cromer_Mann_a2
_atom_type_scat_Cromer_Mann_b2
_atom_type_scat_Cromer_Mann_a3
_atom_type_scat_Cromer_Mann_b3
_atom_type_scat_Cromer_Mann_a4
_atom_type_scat_Cromer_Mann_b4
_atom_type_scat_Cromer_Mann_c
_atom_type_scat_source
C 0.0033 0.0016 2.3100 20.8439 1.0200 10.2075 1.5886 0.5687 0.8650 51.6512 0.2156 'International Tables Vol C 4.2.6.8 and 6.1.1.4'
H 0.0000 0.0000 0.4930 10.5109 0.3229 26.1257 0.1402 3.1424 0.0408 57.7998 0.0030 'International Tables Vol C 4.2.6.8 and 6.1.1.4'
N 0.0061 0.0033 12.2126 0.0057 3.1322 9.8933 2.0125 28.9975 1.1663 0.5826 -11.5290 'International Tables Vol C 4.2.6.8 and 6.1.1.4'
H 0.0000 0.0000 0.4930 10.5109 0.3229 26.1257 0.1402 3.1424 0.0408 57.7998 0.0030 'International Tables Vol C 4.2.6.8 and 6.1.1.4'
O 0.0106 0.0060 3.0485 13.2771 2.2868 5.7011 1.5463 0.3239 0.8670 32.9089 0.2508 'International Tables Vol C 4.2.6.8 and 6.1.1.4'

loop_
_geom_angle_atom_site_label_1
_geom_angle_atom_site_label_2
_geom_angle_atom_site_label_3
_geom_angle
_geom_angle_publ_flag
C2 O1 C5 116.95(12) yes
O1 C2 C3 108.18(14) yes
O1 C2 C4 106.11(14) yes
C3 C2 C4 113.01(17) yes
O1 C2 H21 106.5 no
C3 C2 H21 110.5 no
C4 C2 H21 112.1 no
C2 C3 H33 111.9 no
C2 C3 H32 109.6 no
H33 C3 H32 109.7 no
C2 C3 H31 110.9 no
H33 C3 H31 108.5 no
H32 C3 H31 106.1 no
C2 C4 H43 109.8 no
C2 C4 H42 111.2 no
H43 C4 H42 109.1 no
C2 C4 H41 109.9 no
H43 C4 H41 107.7 no
H42 C4 H41 109.0 no
O1 C5 O6 124.94(14) yes
O1 C5 C7 108.04(12) yes
O6 C5 C7 127.00(14) yes
C5 C7 N8 110.04(12) yes
C5 C7 C18 107.56(12) yes
N8 C7 C18 112.37(12) yes
C5 C7 C27 104.42(12) yes
N8 C7 C27 108.56(13) yes
C18 C7 C27 113.57(13) yes
C7 N8 C9 115.85(12) yes
C7 N8 C21 115.67(11) yes
C9 N8 C21 114.07(11) yes
N8 C9 C10 117.29(12) yes
N8 C9 H92 107.2 no
C10 C9 H92 110.4 no
N8 C9 H91 107.8 no
C10 C9 H91 104.6 no
H92 C9 H91 109.5 no
C9 C10 C11 117.21(14) yes
C9 C10 C16 123.52(14) yes
C11 C10 C16 119.27(14) yes
C10 C11 C12 122.44(17) yes
C10 C11 H111 119.1 no
C12 C11 H111 118.5 no
C11 C12 C13 121.40(19) yes
C11 C12 C14 117.37(18) yes
C13 C12 C14 121.15(17) yes
C12 C13 H131 111.0 no
C12 C13 H133 111.3 no
H131 C13 H133 108.2 no
C12 C13 H132 112.1 no
H131 C13 H132 106.1 no
H133 C13 H132 108.0 no
C12 C14 C15 121.37(16) yes
C12 C14 H141 118.5 no
C15 C14 H141 120.1 no
C14 C15 C16 121.58(17) yes
C14 C15 H151 124.8 no
C16 C15 H151 113.6 no
C15 C16 C10 117.97(16) yes
C15 C16 N17 117.68(15) yes
C10 C16 N17 124.35(14) yes
C16 N17 C18 117.10(13) yes
C16 N17 C19 115.36(13) yes
C18 N17 C19 114.70(15) yes
C7 C18 N17 113.85(13) yes
C7 C18 H181 105.1 no
N17 C18 H181 109.3 no
C7 C18 H182 108.1 no
N17 C18 H182 109.3 no
H181 C18 H182 111.2 no
N17 C19 C20 116.38(13) yes
N17 C19 H192 110.0 no
C20 C19 H192 108.5 no
N17 C19 H191 106.5 no
C20 C19 H191 107.8 no
H192 C19 H191 107.2 no
C19 C20 C21 124.03(14) yes
C19 C20 C25 117.86(13) yes
C21 C20 C25 118.08(14) yes
N8 C21 C20 124.28(13) yes
N8 C21 C22 116.38(12) yes
C20 C21 C22 119.33(14) yes
C21 C22 C23 121.01(14) yes
C21 C22 H221 119.9 no
C23 C22 H221 119.1 no
C22 C23 C24 120.94(15) yes
C22 C23 H231 121.9 no
C24 C23 H231 117.2 no
C23 C24 C25 117.71(14) yes
C23 C24 C26 120.13(16) yes
C25 C24 C26 122.16(15) yes
C20 C25 C24 122.66(14) yes
C20 C25 H251 117.7 no
C24 C25 H251 119.5 no
C24 C26 H261 113.1 no
C24 C26 H263 111.8 no
H261 C26 H263 105.3 no
C24 C26 H262 112.3 no
H261 C26 H262 109.8 no
H263 C26 H262 103.9 no
C7 C27 O28 120.02(18) yes
C7 C27 C29 117.38(14) yes
O28 C27 C29 122.52(18) yes
C27 C29 H292 113.3 no
C27 C29 H291 107.7 no
H292 C29 H291 108.5 no
C27 C29 H293 109.5 no
H292 C29 H293 108.4 no
H291 C29 H293 109.3 no

loop_
_geom_bond_atom_site_label_1
_geom_bond_atom_site_label_2
_geom_bond_distance
_geom_bond_publ_flag
O1 C2 1.4767(18) yes
O1 C5 1.3469(19) yes
C2 C3 1.495(3) yes
C2 C4 1.506(3) yes
C2 H21 0.993 no
C3 H33 0.973 no
C3 H32 0.977 no
C3 H31 0.996 no
C4 H43 0.944 no
C4 H42 0.946 no
C4 H41 0.985 no
C5 O6 1.1967(19) yes
C5 C7 1.543(2) yes
C7 N8 1.4625(19) yes
C7 C18 1.556(2) yes
C7 C27 1.559(2) yes
N8 C9 1.4637(19) yes
N8 C21 1.4444(18) yes
C9 C10 1.523(2) yes
C9 H92 0.971 no
C9 H91 0.978 no
C10 C11 1.404(2) yes
C10 C16 1.391(2) yes
C11 C12 1.389(2) yes
C11 H111 0.981 no
C12 C13 1.513(3) yes
C12 C14 1.388(3) yes
C13 H131 0.976 no
C13 H133 0.973 no
C13 H132 0.953 no
C14 C15 1.368(3) yes
C14 H141 0.920 no
C15 C16 1.411(2) yes
C15 H151 0.907 no
C16 N17 1.427(2) yes
N17 C18 1.450(2) yes
N17 C19 1.460(2) yes
C18 H181 0.963 no
C18 H182 0.995 no
C19 C20 1.525(2) yes
C19 H192 0.968 no
C19 H191 1.023 no
C20 C21 1.3994(19) yes
C20 C25 1.407(2) yes
C21 C22 1.393(2) yes
C22 C23 1.379(2) yes
C22 H221 0.950 no
C23 C24 1.393(2) yes
C23 H231 0.960 no
C24 C25 1.383(2) yes
C24 C26 1.510(2) yes
C25 H251 0.941 no
C26 H261 0.964 no
C26 H263 0.974 no
C26 H262 0.942 no
C27 O28 1.214(2) yes
C27 C29 1.486(3) yes
C29 H292 0.931 no
C29 H291 0.914 no
C29 H293 0.960 no

loop_
_geom_hbond_atom_site_label_D
_geom_hbond_atom_site_label_H
_geom_hbond_atom_site_label_A
_geom_hbond_site_symmetry_A
_geom_hbond_angle_DHA
_geom_hbond_distance_DH
_geom_hbond_distance_HA
_geom_hbond_distance_DA
_geom_hbond_publ_flag
C13 H131 O6 5_564 169 0.98 2.55 3.509(2) yes
C19 H192 O28 . 120 0.97 2.58 3.177(2) yes
C9 H92 O6 . 125 0.97 2.34 2.996(2) yes
